data_7150670
loop_
_publ_author_name
'Yang, Sung-Hyun'
'Clark, G. R.'
'Caprio, Vittorio'

_publ_section_title
;
 A concise approach to the core structures of pinnaic acid and
 halichlorine
;
_journal_issue 14
_journal_name_full 'Organic &amp; Biomolecular Chemistry'
_journal_page_first 2981
_journal_page_last 2990
_journal_paper_doi 10.1039/b903904j
_journal_volume 7
_journal_year 2009
_chemical_formula_moiety 'C17 H28 N O3. Cl'
_chemical_formula_sum 'C17 H28 Cl N O3'
_chemical_formula_weight 329.85
_chemical_name_systematic
;
?
;
_space_group_IT_number 2
_symmetry_cell_setting triclinic
_symmetry_space_group_name_Hall '-P 1'
_symmetry_space_group_name_H-M 'P -1'
_atom_sites_solution_hydrogens geom
_atom_sites_solution_primary direct
_atom_sites_solution_secondary difmap
_audit_creation_method SHELXL-97
_cell_angle_alpha 98.854(1)
_cell_angle_beta 97.190(1)
_cell_angle_gamma 94.937(1)
_cell_formula_units_Z 2
_cell_length_a 8.3424(1)
_cell_length_b 9.2501(1)
_cell_length_c 11.6434(2)
_cell_measurement_reflns_used 4466
_cell_measurement_temperature 285(2)
_cell_measurement_theta_max 27.98
_cell_measurement_theta_min 1.79
_cell_volume 875.71(2)
_computing_cell_refinement 'SAINT (Bruker, 1995)'
_computing_data_collection 'SMART (Bruker, 1995)'
_computing_data_reduction 'SAINT (Bruker, 1995)'
_computing_molecular_graphics 'Ortep-III (Burnett & Johnson, 1996)'
_computing_publication_material 'SHELXTL (Sheldrick, 2008)'
_computing_structure_refinement 'SHELXL97 (Sheldrick, 2008)'
_computing_structure_solution 'SHELXS97 (Sheldrick, 2008)'
_diffrn_ambient_temperature 285(2)
_diffrn_measured_fraction_theta_full 0.996
_diffrn_measured_fraction_theta_max 0.996
_diffrn_measurement_device_type 'Siemens APEX II'
_diffrn_measurement_method 'Area detector \w scans'
_diffrn_radiation_monochromator graphite
_diffrn_radiation_source 'fine-focus sealed tube'
_diffrn_radiation_type MoK\a
_diffrn_radiation_wavelength 0.71073
_diffrn_reflns_av_R_equivalents 0.0365
_diffrn_reflns_av_sigmaI/netI 0.0290
_diffrn_reflns_limit_h_max 11
_diffrn_reflns_limit_h_min -11
_diffrn_reflns_limit_k_max 12
_diffrn_reflns_limit_k_min -12
_diffrn_reflns_limit_l_max 15
_diffrn_reflns_limit_l_min -15
_diffrn_reflns_number 20945
_diffrn_reflns_theta_full 27.98
_diffrn_reflns_theta_max 27.98
_diffrn_reflns_theta_min 1.79
_diffrn_standards_decay_% <2
_diffrn_standards_interval_count 0
_diffrn_standards_interval_time 0
_diffrn_standards_number 0
_exptl_absorpt_coefficient_mu 0.230
_exptl_absorpt_correction_T_max 0.9641
_exptl_absorpt_correction_T_min 0.9383
_exptl_absorpt_correction_type multi-scan
_exptl_absorpt_process_details 'SADABS, Sheldrick, 1997'
_exptl_crystal_colour colourless
_exptl_crystal_density_diffrn 1.251
_exptl_crystal_density_method 'not measured'
_exptl_crystal_description fragment
_exptl_crystal_F_000 356
_exptl_crystal_size_max 0.28
_exptl_crystal_size_mid 0.20
_exptl_crystal_size_min 0.16
_refine_diff_density_max 0.445
_refine_diff_density_min -0.306
_refine_diff_density_rms 0.037
_refine_ls_extinction_method none
_refine_ls_goodness_of_fit_ref 1.028
_refine_ls_hydrogen_treatment mixed
_refine_ls_matrix_type full
_refine_ls_number_parameters 204
_refine_ls_number_reflns 4189
_refine_ls_number_restraints 0
_refine_ls_restrained_S_all 1.028
_refine_ls_R_factor_all 0.0697
_refine_ls_R_factor_gt 0.0443
_refine_ls_shift/su_max 0.000
_refine_ls_shift/su_mean 0.000
_refine_ls_structure_factor_coef Fsqd
_refine_ls_weighting_details 'calc w=1/[\s^2^(Fo^2^)+(0.0473P)^2^+0.2311P] where P=(Fo^2^+2Fc^2^)/3'
_refine_ls_weighting_scheme calc
_refine_ls_wR_factor_gt 0.1028
_refine_ls_wR_factor_ref 0.1162
_reflns_number_gt 2934
_reflns_number_total 4189
_reflns_threshold_expression >2sigma(I)
_cod_data_source_file b903904j.txt
_cod_data_source_block ys556
_cod_depositor_comments
;
The following automatic conversions were performed:
'_symmetry_cell_setting' value 'Triclinic' changed to 'triclinic'
according to '/home/saulius/struct/CIF-dictionaries/cif_core.dic'
dictionary named 'cif_core.dic' version 2.4.1 from 2010-06-29.

Automatic conversion script
Id: cif_fix_enum 1527 2010-12-29 10:47:43Z saulius 
;
_cod_original_sg_symbol_Hall -p_1
_cod_original_sg_symbol_H-M P-1
_cod_database_code 7150670

loop_
_symmetry_equiv_pos_as_xyz
'x, y, z'
'-x, -y, -z'

loop_
_atom_site_label
_atom_site_type_symbol
_atom_site_fract_x
_atom_site_fract_y
_atom_site_fract_z
_atom_site_U_iso_or_equiv
_atom_site_adp_type
_atom_site_occupancy
_atom_site_symmetry_multiplicity
_atom_site_calc_flag
_atom_site_refinement_flags
_atom_site_disorder_assembly
_atom_site_disorder_group
O1 O 0.4341(2) 0.64479(15) 0.66257(15) 0.0716(5) Uani 1 1 d . . .
HO1 H 0.387(4) 0.673(3) 0.598(3) 0.107(10) Uiso 1 1 d . . .
O2 O 0.71775(19) 0.44145(16) 1.03189(12) 0.0722(5) Uani 1 1 d . . .
O3 O 0.88952(17) 0.26980(15) 1.03734(12) 0.0637(4) Uani 1 1 d . . .
N N 0.44207(16) 0.19862(13) 0.72486(11) 0.0360(3) Uani 1 1 d . . .
HN H 0.5156 0.2235 0.6778 0.043 Uiso 1 1 calc R . .
C1 C 0.27974(19) 0.24641(17) 0.67507(13) 0.0377(3) Uani 1 1 d . . .
C2 C 0.28479(19) 0.41475(17) 0.68105(14) 0.0401(4) Uani 1 1 d . . .
H2 H 0.2698 0.4617 0.7598 0.048 Uiso 1 1 calc R . .
C3 C 0.1358(2) 0.4263(2) 0.59223(15) 0.0505(4) Uani 1 1 d . . .
H3A H 0.0369 0.4186 0.6278 0.061 Uiso 1 1 calc R . .
H3B H 0.1457 0.5191 0.5633 0.061 Uiso 1 1 calc R . .
C4 C 0.1346(3) 0.2971(2) 0.49298(16) 0.0611(5) Uani 1 1 d . . .
H4A H 0.1778 0.3307 0.4270 0.073 Uiso 1 1 calc R . .
H4B H 0.0245 0.2510 0.4665 0.073 Uiso 1 1 calc R . .
C5 C 0.2411(2) 0.1869(2) 0.54230(14) 0.0466(4) Uani 1 1 d . . .
H5A H 0.3401 0.1832 0.5067 0.056 Uiso 1 1 calc R . .
H5B H 0.1830 0.0890 0.5281 0.056 Uiso 1 1 calc R . .
C6 C 0.4345(2) 0.48959(18) 0.64362(17) 0.0500(4) Uani 1 1 d . . .
H6A H 0.5313 0.4639 0.6879 0.060 Uiso 1 1 calc R . .
H6B H 0.4372 0.4546 0.5610 0.060 Uiso 1 1 calc R . .
C7 C 0.7547(2) 0.3219(2) 0.99533(15) 0.0482(4) Uani 1 1 d . . .
C8 C 0.9938(3) 0.3634(3) 1.13471(19) 0.0707(6) Uani 1 1 d . . .
H8A H 0.9466 0.3627 1.2067 0.085 Uiso 1 1 calc R . .
H8B H 1.0060 0.4639 1.1199 0.085 Uiso 1 1 calc R . .
C9 C 1.1530(3) 0.3052(3) 1.1456(2) 0.0831(7) Uani 1 1 d . . .
H9A H 1.1392 0.2053 1.1589 0.125 Uiso 1 1 calc R . .
H9B H 1.2240 0.3639 1.2104 0.125 Uiso 1 1 calc R . .
H9C H 1.1996 0.3084 1.0746 0.125 Uiso 1 1 calc R . .
C1' C 0.3091(3) -0.0185(2) 0.7908(2) 0.0638(5) Uani 1 1 d . . .
H1'1 H 0.3421 0.0251 0.8725 0.077 Uiso 1 1 calc R . .
H1'2 H 0.3028 -0.1246 0.7851 0.077 Uiso 1 1 calc R . .
C2' C 0.1421(3) 0.0256(2) 0.7485(2) 0.0721(6) Uani 1 1 d . . .
H2'1 H 0.0668 0.0011 0.8014 0.087 Uiso 1 1 calc R . .
H2'2 H 0.1021 -0.0301 0.6712 0.087 Uiso 1 1 calc R . .
C3' C 0.1480(2) 0.1901(2) 0.74299(18) 0.0541(5) Uani 1 1 d . . .
H3'1 H 0.1666 0.2446 0.8224 0.065 Uiso 1 1 calc R . .
H3'2 H 0.0431 0.2101 0.7064 0.065 Uiso 1 1 calc R . .
C6' C 0.5055(2) 0.27837(19) 0.84633(14) 0.0451(4) Uani 1 1 d . . .
H6'1 H 0.5295 0.3823 0.8440 0.054 Uiso 1 1 calc R . .
H6'2 H 0.4225 0.2682 0.8968 0.054 Uiso 1 1 calc R . .
C7' C 0.6558(2) 0.21970(18) 0.89656(14) 0.0431(4) Uani 1 1 d . . .
C8' C 0.6979(2) 0.08924(19) 0.85484(15) 0.0480(4) Uani 1 1 d . . .
H8' H 0.7914 0.0585 0.8916 0.058 Uiso 1 1 calc R . .
C9' C 0.6028(2) -0.01069(18) 0.75183(16) 0.0505(4) Uani 1 1 d . . .
H9'1 H 0.5932 -0.1100 0.7694 0.061 Uiso 1 1 calc R . .
H9'2 H 0.6621 -0.0111 0.6853 0.061 Uiso 1 1 calc R . .
C9A' C 0.4338(2) 0.03217(17) 0.71797(15) 0.0446(4) Uani 1 1 d . . .
H9A' H 0.3970 -0.0129 0.6360 0.054 Uiso 1 1 calc R . .
Cl Cl 0.29078(6) 0.76714(5) 0.43580(4) 0.05719(16) Uani 1 1 d . . .

loop_
_atom_site_aniso_label
_atom_site_aniso_U_11
_atom_site_aniso_U_22
_atom_site_aniso_U_33
_atom_site_aniso_U_23
_atom_site_aniso_U_13
_atom_site_aniso_U_12
O1 0.0911(12) 0.0365(7) 0.0785(10) 0.0067(7) -0.0145(9) 0.0020(7)
O2 0.0830(10) 0.0638(9) 0.0569(8) -0.0179(7) -0.0211(7) 0.0302(8)
O3 0.0578(8) 0.0610(8) 0.0608(8) -0.0082(6) -0.0209(7) 0.0179(7)
N 0.0370(7) 0.0339(7) 0.0340(7) -0.0001(5) -0.0001(5) 0.0047(5)
C1 0.0345(8) 0.0402(8) 0.0354(8) 0.0008(6) -0.0012(6) 0.0051(7)
C2 0.0411(9) 0.0405(9) 0.0351(8) -0.0012(6) -0.0027(7) 0.0108(7)
C3 0.0461(10) 0.0548(11) 0.0476(10) 0.0040(8) -0.0059(8) 0.0143(8)
C4 0.0631(12) 0.0695(13) 0.0433(10) -0.0035(9) -0.0130(9) 0.0177(10)
C5 0.0453(10) 0.0468(10) 0.0407(9) -0.0058(7) -0.0050(7) 0.0049(8)
C6 0.0531(11) 0.0361(9) 0.0586(11) 0.0078(8) -0.0007(9) 0.0055(8)
C7 0.0516(10) 0.0514(10) 0.0390(9) 0.0034(7) -0.0035(8) 0.0135(8)
C8 0.0647(13) 0.0731(14) 0.0611(13) -0.0076(11) -0.0226(11) 0.0123(11)
C9 0.0611(14) 0.0923(18) 0.0889(17) 0.0146(14) -0.0158(13) 0.0075(13)
C1' 0.0709(14) 0.0473(11) 0.0776(14) 0.0217(10) 0.0156(11) 0.0034(10)
C2' 0.0558(13) 0.0651(14) 0.0998(18) 0.0261(12) 0.0194(12) -0.0044(10)
C3' 0.0429(10) 0.0610(12) 0.0600(11) 0.0125(9) 0.0097(9) 0.0067(9)
C6' 0.0537(10) 0.0411(9) 0.0355(8) -0.0036(7) -0.0058(7) 0.0130(8)
C7' 0.0480(10) 0.0423(9) 0.0364(8) 0.0027(7) -0.0031(7) 0.0103(7)
C8' 0.0501(10) 0.0450(10) 0.0471(10) 0.0059(7) -0.0032(8) 0.0132(8)
C9' 0.0592(11) 0.0358(9) 0.0533(10) 0.0002(7) -0.0007(9) 0.0132(8)
C9A' 0.0515(10) 0.0321(8) 0.0467(9) 0.0005(7) 0.0003(8) 0.0045(7)
Cl 0.0482(3) 0.0599(3) 0.0688(3) 0.0177(2) 0.0156(2) 0.0122(2)

loop_
_atom_type_symbol
_atom_type_description
_atom_type_scat_dispersion_real
_atom_type_scat_dispersion_imag
_atom_type_scat_source
C C 0.0033 0.0016 'International Tables Vol C Tables 4.2.6.8 and 6.1.1.4'
H H 0.0000 0.0000 'International Tables Vol C Tables 4.2.6.8 and 6.1.1.4'
N N 0.0061 0.0033 'International Tables Vol C Tables 4.2.6.8 and 6.1.1.4'
O O 0.0106 0.0060 'International Tables Vol C Tables 4.2.6.8 and 6.1.1.4'
Cl Cl 0.1484 0.1585 'International Tables Vol C Tables 4.2.6.8 and 6.1.1.4'

loop_
_geom_angle_atom_site_label_1
_geom_angle_atom_site_label_2
_geom_angle_atom_site_label_3
_geom_angle
_geom_angle_site_symmetry_1
_geom_angle_site_symmetry_3
_geom_angle_publ_flag
C6 O1 HO1 109.7(19) . . ?
C7 O3 C8 116.90(15) . . ?
C6' N C9A' 111.81(12) . . ?
C6' N C1 112.96(11) . . ?
C9A' N C1 111.80(12) . . ?
C6' N HN 106.6 . . ?
C9A' N HN 106.6 . . ?
C1 N HN 106.6 . . ?
N C1 C3' 108.20(13) . . ?
N C1 C5 109.98(12) . . ?
C3' C1 C5 112.01(14) . . ?
N C1 C2 112.85(12) . . ?
C3' C1 C2 110.57(13) . . ?
C5 C1 C2 103.23(12) . . ?
C6 C2 C3 108.84(14) . . ?
C6 C2 C1 115.73(13) . . ?
C3 C2 C1 101.44(13) . . ?
C6 C2 H2 110.2 . . ?
C3 C2 H2 110.2 . . ?
C1 C2 H2 110.2 . . ?
C4 C3 C2 104.81(13) . . ?
C4 C3 H3A 110.8 . . ?
C2 C3 H3A 110.8 . . ?
C4 C3 H3B 110.8 . . ?
C2 C3 H3B 110.8 . . ?
H3A C3 H3B 108.9 . . ?
C3 C4 C5 107.05(14) . . ?
C3 C4 H4A 110.3 . . ?
C5 C4 H4A 110.3 . . ?
C3 C4 H4B 110.3 . . ?
C5 C4 H4B 110.3 . . ?
H4A C4 H4B 108.6 . . ?
C4 C5 C1 104.61(13) . . ?
C4 C5 H5A 110.8 . . ?
C1 C5 H5A 110.8 . . ?
C4 C5 H5B 110.8 . . ?
C1 C5 H5B 110.8 . . ?
H5A C5 H5B 108.9 . . ?
O1 C6 C2 111.15(15) . . ?
O1 C6 H6A 109.4 . . ?
C2 C6 H6A 109.4 . . ?
O1 C6 H6B 109.4 . . ?
C2 C6 H6B 109.4 . . ?
H6A C6 H6B 108.0 . . ?
O2 C7 O3 123.60(16) . . ?
O2 C7 C7' 123.03(16) . . ?
O3 C7 C7' 113.36(14) . . ?
O3 C8 C9 107.62(18) . . ?
O3 C8 H8A 110.2 . . ?
C9 C8 H8A 110.2 . . ?
O3 C8 H8B 110.2 . . ?
C9 C8 H8B 110.2 . . ?
H8A C8 H8B 108.5 . . ?
C8 C9 H9A 109.5 . . ?
C8 C9 H9B 109.5 . . ?
H9A C9 H9B 109.5 . . ?
C8 C9 H9C 109.5 . . ?
H9A C9 H9C 109.5 . . ?
H9B C9 H9C 109.5 . . ?
C9A' C1' C2' 110.70(17) . . ?
C9A' C1' H1'1 109.5 . . ?
C2' C1' H1'1 109.5 . . ?
C9A' C1' H1'2 109.5 . . ?
C2' C1' H1'2 109.5 . . ?
H1'1 C1' H1'2 108.1 . . ?
C1' C2' C3' 112.00(17) . . ?
C1' C2' H2'1 109.2 . . ?
C3' C2' H2'1 109.2 . . ?
C1' C2' H2'2 109.2 . . ?
C3' C2' H2'2 109.2 . . ?
H2'1 C2' H2'2 107.9 . . ?
C2' C3' C1 114.05(16) . . ?
C2' C3' H3'1 108.7 . . ?
C1 C3' H3'1 108.7 . . ?
C2' C3' H3'2 108.7 . . ?
C1 C3' H3'2 108.7 . . ?
H3'1 C3' H3'2 107.6 . . ?
C7' C6' N 111.61(13) . . ?
C7' C6' H6'1 109.3 . . ?
N C6' H6'1 109.3 . . ?
C7' C6' H6'2 109.3 . . ?
N C6' H6'2 109.3 . . ?
H6'1 C6' H6'2 108.0 . . ?
C8' C7' C7 123.07(15) . . ?
C8' C7' C6' 122.93(15) . . ?
C7 C7' C6' 114.00(14) . . ?
C7' C8' C9' 123.17(16) . . ?
C7' C8' H8' 118.4 . . ?
C9' C8' H8' 118.4 . . ?
C8' C9' C9A' 113.62(14) . . ?
C8' C9' H9'1 108.8 . . ?
C9A' C9' H9'1 108.8 . . ?
C8' C9' H9'2 108.8 . . ?
C9A' C9' H9'2 108.8 . . ?
H9'1 C9' H9'2 107.7 . . ?
C1' C9A' C9' 114.30(15) . . ?
C1' C9A' N 109.72(14) . . ?
C9' C9A' N 109.47(13) . . ?
C1' C9A' H9A' 107.7 . . ?
C9' C9A' H9A' 107.7 . . ?
N C9A' H9A' 107.7 . . ?

loop_
_geom_bond_atom_site_label_1
_geom_bond_atom_site_label_2
_geom_bond_distance
_geom_bond_site_symmetry_2
_geom_bond_publ_flag
O1 C6 1.419(2) . ?
O1 HO1 0.89(3) . ?
O2 C7 1.202(2) . ?
O3 C7 1.328(2) . ?
O3 C8 1.454(2) . ?
N C6' 1.4996(19) . ?
N C9A' 1.5245(19) . ?
N C1 1.5333(19) . ?
N HN 0.9100 . ?
C1 C3' 1.533(2) . ?
C1 C5 1.542(2) . ?
C1 C2 1.545(2) . ?
C2 C6 1.519(2) . ?
C2 C3 1.537(2) . ?
C2 H2 0.9800 . ?
C3 C4 1.528(2) . ?
C3 H3A 0.9700 . ?
C3 H3B 0.9700 . ?
C4 C5 1.538(2) . ?
C4 H4A 0.9700 . ?
C4 H4B 0.9700 . ?
C5 H5A 0.9700 . ?
C5 H5B 0.9700 . ?
C6 H6A 0.9700 . ?
C6 H6B 0.9700 . ?
C7 C7' 1.480(2) . ?
C8 C9 1.474(3) . ?
C8 H8A 0.9700 . ?
C8 H8B 0.9700 . ?
C9 H9A 0.9600 . ?
C9 H9B 0.9600 . ?
C9 H9C 0.9600 . ?
C1' C9A' 1.510(3) . ?
C1' C2' 1.529(3) . ?
C1' H1'1 0.9700 . ?
C1' H1'2 0.9700 . ?
C2' C3' 1.530(3) . ?
C2' H2'1 0.9700 . ?
C2' H2'2 0.9700 . ?
C3' H3'1 0.9700 . ?
C3' H3'2 0.9700 . ?
C6' C7' 1.496(2) . ?
C6' H6'1 0.9700 . ?
C6' H6'2 0.9700 . ?
C7' C8' 1.323(2) . ?
C8' C9' 1.489(2) . ?
C8' H8' 0.9300 . ?
C9' C9A' 1.519(2) . ?
C9' H9'1 0.9700 . ?
C9' H9'2 0.9700 . ?
C9A' H9A' 0.9800 . ?

loop_
_geom_hbond_atom_site_label_D
_geom_hbond_atom_site_label_H
_geom_hbond_atom_site_label_A
_geom_hbond_distance_DH
_geom_hbond_distance_HA
_geom_hbond_distance_DA
_geom_hbond_angle_DHA
_geom_hbond_site_symmetry_A
O1 HO1 Cl 0.89(3) 2.29(3) 3.1691(17) 173(3) .
N HN Cl 0.91 2.22 3.1099(14) 167.0 2_666
